data_4070775
loop_
_publ_author_name
'Kelly III, Roy A.'
'Clavier, Herv\'e'
'Giudice, Simona'
'Scott, Natalie M.'
'Stevens, Edwin D.'
'Bordner, Jon'
'Samardjiev, Ivan'
'Hoff, Carl D.'
'Cavallo, Luigi'
'Nolan, Steven P.'

_publ_section_title
;
 Determination of N-Heterocyclic Carbene (NHC) Steric and Electronic
 Parameters using the [(NHC)Ir(CO)2Cl] System
;
_journal_issue 2
_journal_name_full Organometallics
_journal_page_first 202
_journal_paper_doi 10.1021/om701001g
_journal_volume 27
_journal_year 2008
_chemical_formula_sum 'C23 H24 Cl Ir N2 O2'
_chemical_formula_weight 588.09
_chemical_name_systematic
; 
 ? 
;
_space_group_IT_number 2
_symmetry_space_group_name_Hall '-P 1'
_symmetry_space_group_name_H-M 'P -1'
_atom_sites_solution_hydrogens geom
_atom_sites_solution_primary direct
_atom_sites_solution_secondary difmap
_audit_creation_method SHELXL-97
_cell_angle_alpha 87.743(2)
_cell_angle_beta 85.699(2)
_cell_angle_gamma 85.320(2)
_cell_formula_units_Z 8
_cell_length_a 8.4763(9)
_cell_length_b 22.859(3)
_cell_length_c 24.204(3)
_cell_measurement_temperature 298(2)
_cell_volume 4658.4(10)
_computing_structure_refinement 'SHELXL-97 (Sheldrick, 1997)'
_computing_structure_solution 'SHELXS-97 (Sheldrick, 1990)'
_diffrn_ambient_temperature 298(2)
_diffrn_measured_fraction_theta_full 0.999
_diffrn_measured_fraction_theta_max 0.999
_diffrn_radiation_monochromator graphite
_diffrn_radiation_source 'fine-focus sealed tube'
_diffrn_radiation_type MoK\a
_diffrn_radiation_wavelength 0.71073
_diffrn_reflns_av_R_equivalents 0.0969
_diffrn_reflns_av_sigmaI/netI 0.0912
_diffrn_reflns_limit_h_max 8
_diffrn_reflns_limit_h_min -8
_diffrn_reflns_limit_k_max 22
_diffrn_reflns_limit_k_min -22
_diffrn_reflns_limit_l_max 24
_diffrn_reflns_limit_l_min -24
_diffrn_reflns_number 23898
_diffrn_reflns_theta_full 20.81
_diffrn_reflns_theta_max 20.81
_diffrn_reflns_theta_min 1.79
_exptl_absorpt_coefficient_mu 5.867
_exptl_crystal_density_diffrn 1.677
_exptl_crystal_density_method 'not measured'
_exptl_crystal_F_000 2288
_refine_diff_density_max 1.684
_refine_diff_density_min -0.966
_refine_diff_density_rms 0.134
_refine_ls_extinction_method none
_refine_ls_goodness_of_fit_ref 0.982
_refine_ls_hydrogen_treatment mixed
_refine_ls_matrix_type full
_refine_ls_number_parameters 1069
_refine_ls_number_reflns 9764
_refine_ls_number_restraints 0
_refine_ls_restrained_S_all 0.982
_refine_ls_R_factor_all 0.0728
_refine_ls_R_factor_gt 0.0530
_refine_ls_shift/su_max 0.539
_refine_ls_shift/su_mean 0.011
_refine_ls_structure_factor_coef Fsqd
_refine_ls_weighting_details 'calc w=1/[\s^2^(Fo^2^)+(0.0611P)^2^+0.0000P] where P=(Fo^2^+2Fc^2^)/3'
_refine_ls_weighting_scheme calc
_refine_ls_wR_factor_gt 0.1231
_refine_ls_wR_factor_ref 0.1309
_reflns_number_gt 7025
_reflns_number_total 9764
_reflns_threshold_expression >2sigma(I)
_cod_data_source_file om701001g-file006.cif
_cod_data_source_block i479
_cod_original_cell_volume 4658.3(9)
_cod_database_code 4070775

loop_
_symmetry_equiv_pos_as_xyz
'x, y, z'
'-x, -y, -z'

loop_
_atom_site_label
_atom_site_type_symbol
_atom_site_fract_x
_atom_site_fract_y
_atom_site_fract_z
_atom_site_U_iso_or_equiv
_atom_site_adp_type
_atom_site_occupancy
_atom_site_symmetry_multiplicity
_atom_site_calc_flag
_atom_site_refinement_flags
IrA Ir 0.49590(6) 0.61431(2) -0.39976(2) 0.0600(2) Uani 1 1 d .
ClA Cl 0.5915(5) 0.63305(19) -0.31489(16) 0.0915(12) Uani 1 1 d .
N1A N 0.1859(12) 0.5763(4) -0.3381(4) 0.055(3) Uani 1 1 d .
C2A C 0.0339(16) 0.5955(6) -0.3219(5) 0.071(4) Uani 1 1 d .
H2A H -0.0452 0.5722 -0.3039 0.080 Uiso 1 1 calc R
C3A C 0.0150(17) 0.6522(6) -0.3354(6) 0.076(4) Uani 1 1 d .
H3A H -0.0786 0.6781 -0.3279 0.080 Uiso 1 1 calc R
N4A N 0.1583(12) 0.6671(4) -0.3629(4) 0.053(3) Uani 1 1 d .
C5A C 0.2635(15) 0.6222(7) -0.3617(5) 0.060(4) Uani 1 1 d .
C6A C 0.2575(15) 0.5166(6) -0.3275(6) 0.060(4) Uani 1 1 d .
C7A C 0.2493(16) 0.4762(7) -0.3662(7) 0.070(4) Uani 1 1 d .
C8A C 0.314(2) 0.4176(7) -0.3557(8) 0.092(5) Uani 1 1 d .
H8A H 0.3132 0.3882 -0.3828 0.080 Uiso 1 1 calc R
C9A C 0.3788(18) 0.4042(6) -0.3060(9) 0.084(5) Uani 1 1 d .
C10A C 0.3784(17) 0.4452(7) -0.2674(7) 0.079(4) Uani 1 1 d .
H10A H 0.4214 0.4342 -0.2326 0.080 Uiso 1 1 calc R
C11A C 0.3176(15) 0.5032(6) -0.2766(6) 0.061(4) Uani 1 1 d .
C12A C 0.1789(16) 0.7266(5) -0.3862(5) 0.057(4) Uani 1 1 d .
C13A C 0.1378(17) 0.7410(6) -0.4376(6) 0.073(4) Uani 1 1 d .
C14A C 0.1521(18) 0.8001(7) -0.4554(6) 0.081(5) Uani 1 1 d .
H14A H 0.1224 0.8122 -0.4919 0.080 Uiso 1 1 calc R
C15A C 0.2048(18) 0.8399(6) -0.4240(7) 0.073(4) Uani 1 1 d .
C16A C 0.2436(17) 0.8218(6) -0.3709(6) 0.080(4) Uani 1 1 d .
H16A H 0.2831 0.8494 -0.3476 0.080 Uiso 1 1 calc R
C17A C 0.2269(16) 0.7648(6) -0.3506(5) 0.066(4) Uani 1 1 d .
C18A C 0.703(2) 0.6006(6) -0.4303(7) 0.102(6) Uani 1 1 d .
O19A O 0.8285(15) 0.5904(6) -0.4525(6) 0.140(5) Uani 1 1 d .
C20A C 0.432(2) 0.6052(9) -0.4615(10) 0.127(7) Uani 1 1 d .
O21A O 0.3897(19) 0.5922(10) -0.5073(6) 0.228(11) Uani 1 1 d .
C22A C 0.177(2) 0.4921(8) -0.4208(7) 0.132(7) Uani 1 1 d .
H22A H 0.0632 0.4954 -0.4149 0.080 Uiso 1 1 calc R
H22B H 0.2091 0.4621 -0.4468 0.080 Uiso 1 1 calc R
H22C H 0.2121 0.5289 -0.4352 0.080 Uiso 1 1 calc R
C23A C 0.449(2) 0.3435(6) -0.2957(8) 0.135(7) Uani 1 1 d .
H23A H 0.4877 0.3402 -0.2593 0.080 Uiso 1 1 calc R
H23B H 0.5355 0.3348 -0.3229 0.080 Uiso 1 1 calc R
H23C H 0.3699 0.3163 -0.2983 0.080 Uiso 1 1 calc R
C24A C 0.3167(19) 0.5490(6) -0.2328(5) 0.091(5) Uani 1 1 d .
H24A H 0.3615 0.5834 -0.2490 0.080 Uiso 1 1 calc R
H24B H 0.3785 0.5334 -0.2032 0.080 Uiso 1 1 calc R
H24C H 0.2096 0.5590 -0.2186 0.080 Uiso 1 1 calc R
C25A C 0.2664(19) 0.7490(6) -0.2911(5) 0.090(5) Uani 1 1 d .
H25A H 0.1720 0.7389 -0.2696 0.080 Uiso 1 1 calc R
H25B H 0.3076 0.7819 -0.2753 0.080 Uiso 1 1 calc R
H25C H 0.3444 0.7161 -0.2909 0.080 Uiso 1 1 calc R
C26A C 0.219(2) 0.9012(6) -0.4458(6) 0.111(6) Uani 1 1 d .
H26A H 0.2067 0.9030 -0.4849 0.080 Uiso 1 1 calc R
H26B H 0.3209 0.9134 -0.4388 0.080 Uiso 1 1 calc R
H26C H 0.1373 0.9268 -0.4275 0.080 Uiso 1 1 calc R
C27A C 0.069(2) 0.7007(7) -0.4735(6) 0.115(6) Uani 1 1 d .
H27A H 0.1129 0.6613 -0.4665 0.080 Uiso 1 1 calc R
H27B H 0.0925 0.7120 -0.5116 0.080 Uiso 1 1 calc R
H27C H -0.0442 0.7026 -0.4656 0.080 Uiso 1 1 calc R
IrB Ir 0.65048(6) 0.33977(3) -0.11367(2) 0.0636(2) Uani 1 1 d .
ClB Cl 0.5053(5) 0.43156(18) -0.11569(17) 0.0918(12) Uani 1 1 d .
N1B N 0.9452(12) 0.4052(5) -0.1558(4) 0.061(3) Uani 1 1 d .
C2B C 1.0778(17) 0.4260(7) -0.1361(7) 0.081(4) Uani 1 1 d .
H2B H 1.1540 0.4482 -0.1574 0.080 Uiso 1 1 calc R
C3B C 1.0824(17) 0.4108(6) -0.0850(6) 0.074(4) Uani 1 1 d .
H3B H 1.1662 0.4178 -0.0622 0.080 Uiso 1 1 calc R
N4B N 0.9499(13) 0.3831(5) -0.0677(4) 0.063(3) Uani 1 1 d .
C5B C 0.8603(15) 0.3803(5) -0.1108(5) 0.054(3) Uani 1 1 d .
C6B C 0.8951(16) 0.4135(7) -0.2090(5) 0.059(4) Uani 1 1 d .
C7B C 0.8208(15) 0.4672(7) -0.2276(6) 0.062(4) Uani 1 1 d .
C8B C 0.7802(17) 0.4720(7) -0.2812(7) 0.076(4) Uani 1 1 d .
H8B H 0.7295 0.5086 -0.2940 0.080 Uiso 1 1 calc R
C9B C 0.8080(19) 0.4271(10) -0.3177(6) 0.090(6) Uani 1 1 d .
C10B C 0.8809(18) 0.3756(8) -0.2991(6) 0.091(5) Uani 1 1 d .
H10B H 0.9034 0.3441 -0.3243 0.080 Uiso 1 1 calc R
C11B C 0.9244(17) 0.3668(8) -0.2442(6) 0.078(4) Uani 1 1 d .
C12B C 0.9122(16) 0.3638(6) -0.0107(5) 0.062(4) Uani 1 1 d .
C13B C 0.8133(17) 0.3987(5) 0.0221(5) 0.059(4) Uani 1 1 d .
C14B C 0.7824(16) 0.3792(6) 0.0760(5) 0.067(4) Uani 1 1 d .
H14B H 0.7165 0.4042 0.1007 0.080 Uiso 1 1 calc R
C15B C 0.842(2) 0.3254(7) 0.0960(6) 0.079(4) Uani 1 1 d .
C16B C 0.944(2) 0.2915(6) 0.0611(6) 0.083(5) Uani 1 1 d .
H16B H 0.9901 0.2543 0.0745 0.080 Uiso 1 1 calc R
C17B C 0.9821(16) 0.3102(6) 0.0068(6) 0.069(4) Uani 1 1 d .
C18B C 0.464(2) 0.2991(9) -0.1244(7) 0.108(6) Uani 1 1 d .
O19B O 0.3594(14) 0.2796(7) -0.1372(6) 0.146(6) Uani 1 1 d .
C20B C 0.757(2) 0.2670(10) -0.1040(7) 0.102(6) Uani 1 1 d .
O21B O 0.825(2) 0.2236(6) -0.1007(7) 0.153(6) Uani 1 1 d .
C22B C 0.7922(18) 0.5158(6) -0.1898(6) 0.090(5) Uani 1 1 d .
H22D H 0.8919 0.5284 -0.1805 0.080 Uiso 1 1 calc R
H22E H 0.7334 0.5031 -0.1567 0.080 Uiso 1 1 calc R
H22F H 0.7326 0.5478 -0.2075 0.080 Uiso 1 1 calc R
C23B C 0.756(2) 0.4357(9) -0.3751(6) 0.139(7) Uani 1 1 d .
H23D H 0.8399 0.4514 -0.3988 0.080 Uiso 1 1 calc R
H23E H 0.6633 0.4625 -0.3750 0.080 Uiso 1 1 calc R
H23F H 0.7330 0.3986 -0.3886 0.080 Uiso 1 1 calc R
C24B C 1.006(2) 0.3077(7) -0.2274(7) 0.114(6) Uani 1 1 d .
H24D H 1.0686 0.3125 -0.1966 0.080 Uiso 1 1 calc R
H24E H 1.0742 0.2929 -0.2581 0.080 Uiso 1 1 calc R
H24F H 0.9278 0.2806 -0.2169 0.080 Uiso 1 1 calc R
C25B C 1.0948(19) 0.2720(7) -0.0291(7) 0.105(6) Uani 1 1 d .
H25D H 1.2017 0.2777 -0.0213 0.080 Uiso 1 1 calc R
H25E H 1.0804 0.2821 -0.0674 0.080 Uiso 1 1 calc R
H25F H 1.0746 0.2316 -0.0217 0.080 Uiso 1 1 calc R
C26B C 0.807(2) 0.3036(7) 0.1551(5) 0.105(6) Uani 1 1 d .
H26D H 0.8067 0.2616 0.1562 0.080 Uiso 1 1 calc R
H26E H 0.7057 0.3206 0.1691 0.080 Uiso 1 1 calc R
H26F H 0.8879 0.3147 0.1776 0.080 Uiso 1 1 calc R
C27B C 0.7517(18) 0.4580(6) 0.0033(5) 0.086(5) Uani 1 1 d .
H27D H 0.8386 0.4798 -0.0111 0.080 Uiso 1 1 calc R
H27E H 0.6962 0.4780 0.0340 0.080 Uiso 1 1 calc R
H27F H 0.6804 0.4546 -0.0252 0.080 Uiso 1 1 calc R
IrC Ir 0.02161(6) 0.16393(2) 0.61727(2) 0.0580(2) Uani 1 1 d .
ClC Cl -0.0854(4) 0.07382(18) 0.60946(17) 0.0906(12) Uani 1 1 d .
N1C N 0.3285(12) 0.0976(4) 0.6594(4) 0.054(3) Uani 1 1 d .
C2C C 0.4725(17) 0.0766(6) 0.6398(7) 0.079(4) Uani 1 1 d .
H2C H 0.5478 0.0548 0.6619 0.080 Uiso 1 1 calc R
C3C C 0.4997(16) 0.0893(6) 0.5859(6) 0.071(4) Uani 1 1 d .
H3C H 0.5947 0.0803 0.5626 0.080 Uiso 1 1 calc R
N4C N 0.3559(13) 0.1191(4) 0.5711(4) 0.058(3) Uani 1 1 d .
C5C C 0.2459(15) 0.1217(5) 0.6122(6) 0.056(4) Uani 1 1 d .
C6C C 0.2582(17) 0.0883(6) 0.7143(5) 0.066(4) Uani 1 1 d .
C7C C 0.2671(15) 0.1333(6) 0.7502(6) 0.063(4) Uani 1 1 d .
C8C C 0.2054(17) 0.1278(6) 0.8027(6) 0.072(4) Uani 1 1 d .
H8C H 0.2098 0.1593 0.8275 0.080 Uiso 1 1 calc R
C9C C 0.1359(18) 0.0776(8) 0.8218(6) 0.076(4) Uani 1 1 d .
C10C C 0.1322(15) 0.0345(7) 0.7865(6) 0.069(4) Uani 1 1 d .
H10C H 0.0866 -0.0009 0.7999 0.080 Uiso 1 1 calc R
C11C C 0.1896(15) 0.0380(5) 0.7324(6) 0.058(3) Uani 1 1 d .
C12C C 0.3324(14) 0.1384(6) 0.5137(5) 0.057(3) Uani 1 1 d .
C13C C 0.3759(17) 0.1953(6) 0.4977(6) 0.072(4) Uani 1 1 d .
C14C C 0.3537(17) 0.2119(6) 0.4427(7) 0.074(4) Uani 1 1 d .
H14C H 0.3825 0.2501 0.4298 0.080 Uiso 1 1 calc R
C15C C 0.2948(17) 0.1780(7) 0.4070(6) 0.072(4) Uani 1 1 d .
C16C C 0.2483(17) 0.1231(6) 0.4262(6) 0.074(4) Uani 1 1 d .
H16C H 0.2010 0.0987 0.4017 0.080 Uiso 1 1 calc R
C17C C 0.2699(17) 0.1038(6) 0.4799(6) 0.068(4) Uani 1 1 d .
C18C C -0.187(2) 0.2014(7) 0.6273(6) 0.093(5) Uani 1 1 d .
O19C O -0.3065(15) 0.2268(6) 0.6360(6) 0.139(6) Uani 1 1 d .
C20C C 0.1065(18) 0.2350(7) 0.6191(6) 0.073(4) Uani 1 1 d .
O21C O 0.1474(16) 0.2790(5) 0.6196(6) 0.128(5) Uani 1 1 d .
C22C C 0.3474(19) 0.1898(6) 0.7314(6) 0.101(5) Uani 1 1 d .
H22G H 0.2755 0.2154 0.7110 0.080 Uiso 1 1 calc R
H22H H 0.4417 0.1797 0.7081 0.080 Uiso 1 1 calc R
H22I H 0.3749 0.2093 0.7633 0.080 Uiso 1 1 calc R
C23C C 0.0682(19) 0.0714(7) 0.8812(6) 0.112(6) Uani 1 1 d .
H23G H -0.0455 0.0763 0.8823 0.080 Uiso 1 1 calc R
H23H H 0.1066 0.1007 0.9029 0.080 Uiso 1 1 calc R
H23I H 0.1006 0.0331 0.8960 0.080 Uiso 1 1 calc R
C24C C 0.1864(18) -0.0120(6) 0.6924(6) 0.084(5) Uani 1 1 d .
H24G H 0.1323 0.0022 0.6604 0.080 Uiso 1 1 calc R
H24H H 0.1318 -0.0433 0.7106 0.080 Uiso 1 1 calc R
H24I H 0.2931 -0.0262 0.6809 0.080 Uiso 1 1 calc R
C25C C 0.2281(17) 0.0433(5) 0.4982(5) 0.082(4) Uani 1 1 d .
H25G H 0.3215 0.0205 0.5091 0.080 Uiso 1 1 calc R
H25H H 0.1857 0.0249 0.4682 0.080 Uiso 1 1 calc R
H25I H 0.1502 0.0458 0.5292 0.080 Uiso 1 1 calc R
C26C C 0.273(2) 0.1992(6) 0.3490(5) 0.112(6) Uani 1 1 d .
H26G H 0.2520 0.2411 0.3480 0.080 Uiso 1 1 calc R
H26H H 0.1856 0.1814 0.3354 0.080 Uiso 1 1 calc R
H26I H 0.3680 0.1888 0.3261 0.080 Uiso 1 1 calc R
C27C C 0.4533(19) 0.2338(7) 0.5344(6) 0.102(6) Uani 1 1 d .
H27G H 0.5660 0.2304 0.5257 0.080 Uiso 1 1 calc R
H27H H 0.4305 0.2220 0.5724 0.080 Uiso 1 1 calc R
H27I H 0.4130 0.2739 0.5285 0.080 Uiso 1 1 calc R
IrD Ir 0.14128(7) 0.11812(2) 0.10559(3) 0.0706(2) Uani 1 1 d .
ClD Cl -0.0035(5) 0.12851(19) 0.19099(18) 0.0979(13) Uani 1 1 d .
N1D N 0.4335(14) 0.0796(5) 0.1692(4) 0.067(3) Uani 1 1 d .
C2D C 0.5712(18) 0.0975(6) 0.1871(6) 0.078(5) Uani 1 1 d .
H2D H 0.6466 0.0740 0.2080 0.080 Uiso 1 1 calc R
C3D C 0.5807(15) 0.1510(7) 0.1711(6) 0.075(4) Uani 1 1 d .
H3D H 0.6665 0.1746 0.1764 0.080 Uiso 1 1 calc R
N4D N 0.4463(13) 0.1687(4) 0.1448(5) 0.064(3) Uani 1 1 d .
C5D C 0.3532(16) 0.1239(5) 0.1414(5) 0.056(4) Uani 1 1 d .
C6D C 0.3801(16) 0.0206(6) 0.1811(6) 0.061(4) Uani 1 1 d .
C7D C 0.3065(17) 0.0080(6) 0.2337(6) 0.071(4) Uani 1 1 d .
C8D C 0.2619(16) -0.0494(7) 0.2431(6) 0.076(4) Uani 1 1 d .
H8D H 0.2085 -0.0597 0.2781 0.080 Uiso 1 1 calc R
C9D C 0.2923(18) -0.0912(6) 0.2039(8) 0.076(4) Uani 1 1 d .
C10D C 0.363(2) -0.0764(7) 0.1547(8) 0.094(5) Uani 1 1 d .
H10D H 0.3798 -0.1057 0.1271 0.080 Uiso 1 1 calc R
C11D C 0.4129(18) -0.0214(7) 0.1412(6) 0.078(4) Uani 1 1 d .
C12D C 0.4072(15) 0.2287(5) 0.1197(5) 0.058(4) Uani 1 1 d .
C13D C 0.3146(16) 0.2675(6) 0.1516(5) 0.060(4) Uani 1 1 d .
C14D C 0.2894(16) 0.3239(6) 0.1283(6) 0.072(4) Uani 1 1 d .
H14D H 0.2249 0.3529 0.1493 0.080 Uiso 1 1 calc R
C15D C 0.3520(19) 0.3397(7) 0.0770(6) 0.075(4) Uani 1 1 d .
C16D C 0.4495(19) 0.2985(7) 0.0477(6) 0.081(5) Uani 1 1 d .
H16D H 0.4950 0.3092 0.0116 0.080 Uiso 1 1 calc R
C17D C 0.4837(17) 0.2413(6) 0.0694(6) 0.072(4) Uani 1 1 d .
C18D C -0.040(3) 0.1035(8) 0.0700(8) 0.119(7) Uani 1 1 d .
O19D O -0.1451(17) 0.0901(7) 0.0502(8) 0.178(8) Uani 1 1 d .
C20D C 0.255(3) 0.1191(9) 0.0370(10) 0.122(8) Uani 1 1 d .
O21D O 0.316(2) 0.1164(9) -0.0055(6) 0.171(8) Uani 1 1 d .
C22D C 0.2772(18) 0.0527(6) 0.2776(6) 0.090(5) Uani 1 1 d .
H22J H 0.3761 0.0602 0.2918 0.080 Uiso 1 1 calc R
H22K H 0.2074 0.0382 0.3072 0.080 Uiso 1 1 calc R
H22L H 0.2291 0.0885 0.2620 0.080 Uiso 1 1 calc R
C23D C 0.237(2) -0.1528(6) 0.2156(7) 0.121(7) Uani 1 1 d .
H23J H 0.1754 -0.1538 0.2504 0.080 Uiso 1 1 calc R
H23K H 0.3283 -0.1806 0.2171 0.080 Uiso 1 1 calc R
H23L H 0.1740 -0.1627 0.1866 0.080 Uiso 1 1 calc R
C24D C 0.493(2) -0.0070(7) 0.0867(6) 0.118(6) Uani 1 1 d .
H24J H 0.4174 0.0126 0.0633 0.080 Uiso 1 1 calc R
H24K H 0.5380 -0.0425 0.0699 0.080 Uiso 1 1 calc R
H24L H 0.5758 0.0183 0.0915 0.080 Uiso 1 1 calc R
C25D C 0.590(2) 0.2004(7) 0.0350(7) 0.120(6) Uani 1 1 d .
H25J H 0.5851 0.1612 0.0504 0.080 Uiso 1 1 calc R
H25K H 0.6970 0.2115 0.0346 0.080 Uiso 1 1 calc R
H25L H 0.5571 0.2020 -0.0021 0.080 Uiso 1 1 calc R
C26D C 0.321(2) 0.4001(6) 0.0532(7) 0.108(6) Uani 1 1 d .
H26J H 0.2701 0.3983 0.0192 0.080 Uiso 1 1 calc R
H26K H 0.4190 0.4180 0.0461 0.080 Uiso 1 1 calc R
H26L H 0.2523 0.4230 0.0791 0.080 Uiso 1 1 calc R
C27D C 0.2498(19) 0.2535(6) 0.2093(5) 0.094(5) Uani 1 1 d .
H27J H 0.1654 0.2281 0.2081 0.080 Uiso 1 1 calc R
H27K H 0.2097 0.2891 0.2269 0.080 Uiso 1 1 calc R
H27L H 0.3325 0.2342 0.2300 0.080 Uiso 1 1 calc R

loop_
_atom_site_aniso_label
_atom_site_aniso_U_11
_atom_site_aniso_U_22
_atom_site_aniso_U_33
_atom_site_aniso_U_23
_atom_site_aniso_U_13
_atom_site_aniso_U_12
IrA 0.0524(4) 0.0630(4) 0.0637(4) 0.0099(3) 0.0027(3) -0.0113(3)
ClA 0.068(3) 0.124(4) 0.085(3) 0.002(2) -0.012(2) -0.021(2)
N1A 0.053(8) 0.035(7) 0.074(7) 0.015(5) 0.012(6) -0.007(6)
C2A 0.051(10) 0.070(11) 0.085(10) 0.020(8) 0.019(8) -0.001(8)
C3A 0.068(11) 0.063(11) 0.093(11) 0.009(8) 0.009(9) 0.013(8)
N4A 0.041(7) 0.048(7) 0.067(7) 0.007(5) 0.015(6) 0.000(6)
C5A 0.043(9) 0.088(11) 0.047(8) 0.003(7) 0.014(6) -0.004(9)
C6A 0.062(9) 0.047(10) 0.069(10) 0.010(8) 0.011(8) -0.014(7)
C7A 0.061(10) 0.060(11) 0.089(12) 0.011(9) -0.009(8) -0.010(8)
C8A 0.106(14) 0.062(12) 0.108(14) -0.004(10) 0.006(11) -0.026(10)
C9A 0.073(11) 0.035(10) 0.139(16) 0.005(11) 0.013(11) -0.005(8)
C10A 0.075(11) 0.061(11) 0.101(12) 0.033(10) -0.001(9) -0.019(9)
C11A 0.051(8) 0.057(10) 0.075(11) 0.020(8) 0.003(7) -0.017(7)
C12A 0.082(10) 0.045(9) 0.043(8) 0.025(7) -0.012(7) -0.012(7)
C13A 0.094(12) 0.071(11) 0.053(10) 0.011(8) -0.009(8) -0.011(8)
C14A 0.104(13) 0.074(12) 0.060(10) 0.028(9) -0.002(9) 0.005(9)
C15A 0.086(11) 0.047(10) 0.079(11) 0.010(9) 0.020(9) 0.000(8)
C16A 0.099(12) 0.068(11) 0.071(11) 0.003(9) -0.010(9) -0.004(8)
C17A 0.083(11) 0.056(10) 0.054(9) 0.027(8) 0.003(8) -0.005(8)
C18A 0.123(16) 0.050(10) 0.126(15) 0.004(9) 0.020(13) 0.004(10)
O19A 0.076(9) 0.174(13) 0.169(13) -0.037(10) 0.032(9) -0.021(9)
C20A 0.061(12) 0.161(19) 0.16(2) -0.039(16) 0.031(13) -0.046(12)
O21A 0.140(14) 0.45(3) 0.105(11) -0.072(15) 0.005(11) -0.095(17)
C22A 0.144(18) 0.125(17) 0.135(17) -0.038(13) -0.032(15) -0.026(13)
C23A 0.096(14) 0.068(13) 0.24(2) 0.029(13) -0.010(14) -0.010(10)
C24A 0.131(15) 0.073(11) 0.069(10) 0.025(9) -0.015(10) -0.013(10)
C25A 0.144(15) 0.071(11) 0.051(9) 0.005(7) -0.018(9) 0.016(9)
C26A 0.167(18) 0.059(11) 0.101(12) 0.026(9) 0.011(12) -0.006(10)
C27A 0.168(19) 0.102(14) 0.081(12) 0.020(10) -0.030(12) -0.042(13)
IrB 0.0559(4) 0.0830(5) 0.0529(4) 0.0021(3) 0.0024(3) -0.0194(3)
ClB 0.070(3) 0.102(3) 0.102(3) 0.004(2) -0.009(2) 0.001(2)
N1B 0.050(7) 0.083(8) 0.054(7) 0.029(6) -0.029(6) -0.030(6)
C2B 0.059(10) 0.111(13) 0.077(12) 0.011(9) -0.013(9) -0.032(9)
C3B 0.063(11) 0.106(12) 0.058(10) 0.011(8) -0.024(8) -0.021(9)
N4B 0.055(7) 0.089(9) 0.048(7) 0.018(6) -0.003(6) -0.029(6)
C5B 0.065(9) 0.050(8) 0.050(8) -0.004(6) 0.003(8) -0.029(7)
C6B 0.067(10) 0.068(10) 0.045(9) -0.002(8) 0.011(8) -0.022(8)
C7B 0.053(9) 0.082(12) 0.051(10) 0.010(8) 0.012(7) -0.022(8)
C8B 0.069(11) 0.093(13) 0.066(12) 0.027(10) 0.002(9) -0.027(9)
C9B 0.074(12) 0.157(19) 0.040(10) 0.038(11) -0.021(8) -0.034(12)
C10B 0.081(12) 0.136(17) 0.055(11) -0.019(10) 0.013(9) -0.014(11)
C11B 0.062(10) 0.118(15) 0.055(10) 0.009(10) -0.012(8) -0.016(9)
C12B 0.066(10) 0.051(9) 0.067(10) 0.018(8) -0.012(8) -0.002(7)
C13B 0.093(11) 0.039(8) 0.044(8) 0.013(7) -0.011(8) 0.001(7)
C14B 0.094(11) 0.054(10) 0.054(9) 0.004(7) -0.013(8) 0.001(8)
C15B 0.107(13) 0.078(12) 0.054(10) 0.017(9) -0.010(9) -0.025(10)
C16B 0.116(14) 0.064(11) 0.073(11) 0.029(9) -0.037(10) -0.019(10)
C17B 0.062(10) 0.067(10) 0.074(11) 0.012(8) -0.016(8) 0.009(8)
C18B 0.094(15) 0.148(18) 0.085(13) -0.026(11) 0.006(11) -0.020(13)
O19B 0.067(9) 0.224(16) 0.157(12) -0.029(11) -0.007(8) -0.066(10)
C20B 0.087(14) 0.138(19) 0.083(12) -0.038(13) 0.017(10) -0.022(13)
O21B 0.192(17) 0.100(12) 0.166(14) -0.025(10) -0.038(12) 0.021(10)
C22B 0.091(13) 0.090(12) 0.087(11) 0.011(10) 0.006(9) -0.007(9)
C23B 0.129(17) 0.21(2) 0.086(14) 0.018(13) -0.013(12) -0.048(15)
C24B 0.121(15) 0.112(15) 0.101(13) -0.020(11) 0.018(11) 0.017(12)
C25B 0.103(14) 0.094(13) 0.117(14) 0.014(11) -0.028(12) 0.011(11)
C26B 0.152(17) 0.097(13) 0.064(10) 0.023(9) -0.004(10) -0.020(11)
C27B 0.113(13) 0.076(11) 0.069(10) 0.012(8) -0.016(9) -0.011(9)
IrC 0.0497(4) 0.0668(4) 0.0553(4) 0.0093(3) -0.0066(3) 0.0057(3)
ClC 0.065(3) 0.101(3) 0.106(3) 0.012(2) -0.010(2) -0.016(2)
N1C 0.049(7) 0.054(7) 0.052(7) 0.016(5) 0.006(6) 0.026(5)
C2C 0.051(10) 0.088(12) 0.093(13) 0.021(9) -0.010(9) 0.011(8)
C3C 0.047(10) 0.087(11) 0.075(11) 0.010(8) 0.013(8) 0.000(8)
N4C 0.054(8) 0.069(8) 0.048(7) 0.009(5) -0.004(6) 0.015(6)
C5C 0.049(9) 0.039(8) 0.075(9) 0.008(7) 0.019(8) -0.006(6)
C6C 0.098(12) 0.060(10) 0.042(9) 0.010(8) -0.020(8) 0.000(8)
C7C 0.056(9) 0.072(10) 0.059(10) 0.004(8) 0.000(7) -0.004(7)
C8C 0.071(10) 0.077(11) 0.068(11) 0.013(8) -0.018(8) 0.003(8)
C9C 0.077(11) 0.099(13) 0.047(10) 0.017(9) -0.006(8) 0.008(10)
C10C 0.059(10) 0.081(12) 0.062(10) 0.038(9) -0.014(8) 0.008(8)
C11C 0.061(9) 0.043(9) 0.070(10) 0.009(7) -0.019(8) 0.002(7)
C12C 0.048(8) 0.063(10) 0.059(9) 0.012(8) -0.003(7) -0.009(7)
C13C 0.085(11) 0.056(10) 0.078(11) 0.008(8) 0.000(9) -0.032(8)
C14C 0.097(12) 0.042(9) 0.080(11) 0.019(8) 0.007(9) -0.003(8)
C15C 0.079(11) 0.073(11) 0.060(10) 0.011(9) 0.005(8) 0.000(8)
C16C 0.096(12) 0.069(11) 0.056(10) 0.006(8) 0.005(8) -0.014(8)
C17C 0.096(12) 0.047(9) 0.058(10) 0.016(8) 0.007(8) -0.010(8)
C18C 0.141(18) 0.081(12) 0.058(10) 0.015(8) -0.012(11) -0.018(11)
O19C 0.090(10) 0.151(13) 0.162(12) -0.028(9) -0.003(8) 0.073(9)
C20C 0.071(11) 0.067(11) 0.076(10) -0.007(9) -0.010(8) 0.029(9)
O21C 0.123(11) 0.078(9) 0.180(13) 0.010(9) 0.003(9) 0.001(8)
C22C 0.122(14) 0.074(11) 0.111(13) 0.026(9) -0.039(11) -0.024(10)
C23C 0.105(14) 0.146(17) 0.078(12) 0.021(10) -0.004(10) 0.012(12)
C24C 0.104(13) 0.066(11) 0.082(11) 0.021(8) -0.007(9) -0.011(9)
C25C 0.110(13) 0.058(10) 0.075(10) 0.010(7) 0.005(9) -0.002(8)
C26C 0.19(2) 0.081(12) 0.054(10) 0.026(8) -0.008(11) 0.010(11)
C27C 0.106(14) 0.099(13) 0.104(13) 0.005(10) 0.025(11) -0.048(11)
IrD 0.0613(4) 0.0593(4) 0.0915(5) 0.0023(3) -0.0238(3) 0.0090(3)
ClD 0.062(3) 0.111(3) 0.118(3) 0.022(3) -0.002(2) -0.003(2)
N1D 0.067(8) 0.055(8) 0.081(8) 0.012(6) -0.021(7) -0.011(6)
C2D 0.083(12) 0.049(10) 0.103(12) 0.041(8) -0.031(9) -0.003(8)
C3D 0.043(9) 0.080(12) 0.106(12) 0.004(9) -0.026(8) -0.015(8)
N4D 0.059(8) 0.045(7) 0.089(8) 0.013(6) -0.009(7) -0.007(6)
C5D 0.089(11) 0.037(8) 0.040(7) 0.000(6) -0.020(7) 0.022(8)
C6D 0.069(10) 0.051(10) 0.060(9) 0.013(8) -0.015(8) 0.014(7)
C7D 0.072(10) 0.061(11) 0.081(11) 0.011(9) -0.026(9) 0.004(8)
C8D 0.078(11) 0.074(12) 0.075(11) 0.030(9) -0.024(8) -0.006(9)
C9D 0.068(11) 0.046(10) 0.118(14) 0.004(10) -0.032(10) -0.004(8)
C10D 0.102(14) 0.060(12) 0.117(15) -0.010(10) -0.012(12) 0.012(9)
C11D 0.089(12) 0.062(11) 0.082(12) 0.005(9) -0.010(9) 0.008(9)
C12D 0.066(9) 0.035(8) 0.068(9) 0.029(7) -0.005(8) 0.011(7)
C13D 0.074(10) 0.055(10) 0.054(9) 0.006(7) -0.011(7) -0.014(8)
C14D 0.087(11) 0.049(9) 0.078(10) 0.010(8) 0.007(9) -0.010(7)
C15D 0.093(12) 0.067(11) 0.071(11) 0.028(9) -0.029(9) -0.026(9)
C16D 0.115(14) 0.071(12) 0.056(9) 0.019(9) -0.002(9) -0.008(10)
C17D 0.081(11) 0.068(11) 0.062(10) 0.001(8) 0.006(8) 0.004(8)
C18D 0.15(2) 0.096(14) 0.109(15) -0.035(11) -0.061(14) 0.041(13)
O19D 0.105(11) 0.200(16) 0.246(19) -0.062(13) -0.105(12) 0.007(10)
C20D 0.108(18) 0.089(14) 0.17(2) -0.029(16) -0.074(17) 0.032(12)
O21D 0.168(17) 0.231(19) 0.107(12) -0.037(12) -0.025(11) 0.043(13)
C22D 0.102(13) 0.075(11) 0.090(11) 0.014(9) 0.010(10) -0.014(9)
C23D 0.174(19) 0.065(12) 0.130(15) 0.032(10) -0.051(14) -0.014(11)
C24D 0.157(18) 0.095(14) 0.098(13) -0.027(10) 0.035(13) -0.018(12)
C25D 0.145(18) 0.101(15) 0.114(14) 0.003(12) -0.003(13) -0.007(13)
C26D 0.142(16) 0.067(11) 0.114(13) 0.027(10) -0.034(12) 0.007(10)
C27D 0.130(15) 0.082(12) 0.070(10) 0.013(8) 0.001(10) -0.017(10)

loop_
_atom_type_symbol
_atom_type_description
_atom_type_scat_dispersion_real
_atom_type_scat_dispersion_imag
_atom_type_scat_source
C C 0.0033 0.0016 'International Tables Vol C Tables 4.2.6.8 and 6.1.1.4'
H H 0.0000 0.0000 'International Tables Vol C Tables 4.2.6.8 and 6.1.1.4'
N N 0.0061 0.0033 'International Tables Vol C Tables 4.2.6.8 and 6.1.1.4'
O O 0.0106 0.0060 'International Tables Vol C Tables 4.2.6.8 and 6.1.1.4'
Cl Cl 0.1484 0.1585 'International Tables Vol C Tables 4.2.6.8 and 6.1.1.4'
Ir Ir -1.4442 7.9887 'International Tables Vol C Tables 4.2.6.8 and 6.1.1.4'

loop_
_geom_angle_atom_site_label_1
_geom_angle_atom_site_label_2
_geom_angle_atom_site_label_3
_geom_angle
C20A IrA C18A 88.8(8)
C20A IrA C5A 92.5(6)
C18A IrA C5A 174.8(6)
C20A IrA ClA 176.3(7)
C18A IrA ClA 90.1(6)
C5A IrA ClA 88.8(3)
C2A N1A C5A 109.4(11)
C2A N1A C6A 124.7(10)
C5A N1A C6A 125.7(11)
C3A C2A N1A 107.6(12)
C3A C2A H2A 126.2
N1A C2A H2A 126.2
C2A C3A N4A 106.5(12)
C2A C3A H3A 126.7
N4A C3A H3A 126.8
C5A N4A C3A 110.0(10)
C5A N4A C12A 128.1(11)
C3A N4A C12A 121.8(11)
N4A C5A N1A 106.2(10)
N4A C5A IrA 128.6(10)
N1A C5A IrA 124.4(11)
C7A C6A C11A 123.2(13)
C7A C6A N1A 118.2(13)
C11A C6A N1A 118.4(13)
C6A C7A C8A 118.6(15)
C6A C7A C22A 121.6(14)
C8A C7A C22A 119.8(16)
C9A C8A C7A 118.7(15)
C9A C8A H8A 120.6
C7A C8A H8A 120.6
C10A C9A C8A 120.8(15)
C10A C9A C23A 120.8(19)
C8A C9A C23A 118.4(18)
C9A C10A C11A 122.2(15)
C9A C10A H10A 118.9
C11A C10A H10A 118.9
C6A C11A C10A 116.4(13)
C6A C11A C24A 121.8(13)
C10A C11A C24A 121.8(14)
C13A C12A C17A 124.6(12)
C13A C12A N4A 119.9(13)
C17A C12A N4A 115.2(11)
C12A C13A C14A 116.0(13)
C12A C13A C27A 124.0(14)
C14A C13A C27A 119.8(14)
C15A C14A C13A 123.2(14)
C15A C14A H14A 118.4
C13A C14A H14A 118.4
C14A C15A C16A 117.5(13)
C14A C15A C26A 120.2(15)
C16A C15A C26A 122.3(15)
C17A C16A C15A 121.8(14)
C17A C16A H16A 119.1
C15A C16A H16A 119.1
C12A C17A C16A 116.8(12)
C12A C17A C25A 124.6(12)
C16A C17A C25A 118.6(14)
O19A C18A IrA 175.5(18)
O21A C20A IrA 173(2)
C7A C22A H22A 109.5
C7A C22A H22B 109.5
H22A C22A H22B 109.5
C7A C22A H22C 109.5
H22A C22A H22C 109.5
H22B C22A H22C 109.5
C9A C23A H23A 109.5
C9A C23A H23B 109.5
H23A C23A H23B 109.5
C9A C23A H23C 109.5
H23A C23A H23C 109.5
H23B C23A H23C 109.5
C11A C24A H24A 109.5
C11A C24A H24B 109.5
H24A C24A H24B 109.5
C11A C24A H24C 109.5
H24A C24A H24C 109.5
H24B C24A H24C 109.5
C17A C25A H25A 109.5
C17A C25A H25B 109.5
H25A C25A H25B 109.5
C17A C25A H25C 109.5
H25A C25A H25C 109.5
H25B C25A H25C 109.5
C15A C26A H26A 109.5
C15A C26A H26B 109.5
H26A C26A H26B 109.5
C15A C26A H26C 109.5
H26A C26A H26C 109.5
H26B C26A H26C 109.5
C13A C27A H27A 109.5
C13A C27A H27B 109.5
H27A C27A H27B 109.5
C13A C27A H27C 109.5
H27A C27A H27C 109.5
H27B C27A H27C 109.5
C20B IrB C5B 90.7(7)
C20B IrB C18B 87.4(8)
C5B IrB C18B 173.6(6)
C20B IrB ClB 173.8(5)
C5B IrB ClB 90.6(4)
C18B IrB ClB 91.9(6)
C2B N1B C6B 126.7(11)
C2B N1B C5B 107.2(10)
C6B N1B C5B 125.7(10)
C3B C2B N1B 108.5(13)
C3B C2B H2B 125.7
N1B C2B H2B 125.7
C2B C3B N4B 109.7(12)
C2B C3B H3B 125.2
N4B C3B H3B 125.2
C5B N4B C3B 108.8(10)
C5B N4B C12B 127.2(10)
C3B N4B C12B 123.9(12)
N4B C5B N1B 105.5(9)
N4B C5B IrB 128.3(8)
N1B C5B IrB 125.9(9)
C11B C6B N1B 117.2(14)
C11B C6B C7B 120.6(13)
N1B C6B C7B 122.1(13)
C8B C7B C6B 118.0(14)
C8B C7B C22B 122.4(15)
C6B C7B C22B 119.6(13)
C7B C8B C9B 123.4(15)
C7B C8B H8B 118.3
C9B C8B H8B 118.3
C10B C9B C8B 117.8(14)
C10B C9B C23B 122(2)
C8B C9B C23B 119.8(19)
C9B C10B C11B 122.4(16)
C9B C10B H10B 118.8
C11B C10B H10B 118.8
C6B C11B C10B 117.8(15)
C6B C11B C24B 123.7(14)
C10B C11B C24B 118.4(16)
C13B C12B C17B 123.6(12)
C13B C12B N4B 119.0(11)
C17B C12B N4B 117.4(13)
C12B C13B C14B 117.1(12)
C12B C13B C27B 122.0(11)
C14B C13B C27B 120.6(13)
C13B C14B C15B 122.8(13)
C13B C14B H14B 118.6
C15B C14B H14B 118.6
C14B C15B C16B 117.9(12)
C14B C15B C26B 123.0(15)
C16B C15B C26B 119.0(15)
C17B C16B C15B 121.2(14)
C17B C16B H16B 119.4
C15B C16B H16B 119.4
C16B C17B C12B 117.3(14)
C16B C17B C25B 118.9(14)
C12B C17B C25B 123.8(13)
O19B C18B IrB 170.6(19)
O21B C20B IrB 177(2)
C7B C22B H22D 109.5
C7B C22B H22E 109.5
H22D C22B H22E 109.5
C7B C22B H22F 109.5
H22D C22B H22F 109.5
H22E C22B H22F 109.5
C9B C23B H23D 109.4
C9B C23B H23E 109.5
H23D C23B H23E 109.5
C9B C23B H23F 109.5
H23D C23B H23F 109.5
H23E C23B H23F 109.5
C11B C24B H24D 109.5
C11B C24B H24E 109.5
H24D C24B H24E 109.5
C11B C24B H24F 109.5
H24D C24B H24F 109.5
H24E C24B H24F 109.5
C17B C25B H25D 109.5
C17B C25B H25E 109.5
H25D C25B H25E 109.5
C17B C25B H25F 109.5
H25D C25B H25F 109.5
H25E C25B H25F 109.5
C15B C26B H26D 109.5
C15B C26B H26E 109.5
H26D C26B H26E 109.5
C15B C26B H26F 109.5
H26D C26B H26F 109.5
H26E C26B H26F 109.5
C13B C27B H27D 109.5
C13B C27B H27E 109.5
H27D C27B H27E 109.5
C13B C27B H27F 109.5
H27D C27B H27F 109.5
H27E C27B H27F 109.5
C20C IrC C18C 90.5(7)
C20C IrC C5C 90.3(5)
C18C IrC C5C 176.1(6)
C20C IrC ClC 176.7(5)
C18C IrC ClC 89.9(5)
C5C IrC ClC 89.6(3)
C2C N1C C6C 126.4(11)
C2C N1C C5C 106.9(10)
C6C N1C C5C 125.7(10)
C3C C2C N1C 112.2(13)
C3C C2C H2C 123.9
N1C C2C H2C 123.9
C2C C3C N4C 103.6(12)
C2C C3C H3C 128.2
N4C C3C H3C 128.2
C5C N4C C3C 113.0(11)
C5C N4C C12C 125.3(11)
C3C N4C C12C 121.4(11)
N4C C5C N1C 103.7(10)
N4C C5C IrC 130.6(10)
N1C C5C IrC 124.7(9)
C11C C6C C7C 120.3(12)
C11C C6C N1C 123.9(13)
C7C C6C N1C 115.7(12)
C8C C7C C6C 119.5(13)
C8C C7C C22C 119.1(14)
C6C C7C C22C 121.5(13)
C7C C8C C9C 121.2(14)
C7C C8C H8C 119.4
C9C C8C H8C 119.4
C10C C9C C8C 117.9(13)
C10C C9C C23C 121.0(15)
C8C C9C C23C 121.0(16)
C9C C10C C11C 123.6(14)
C9C C10C H10C 118.2
C11C C10C H10C 118.2
C6C C11C C10C 117.5(12)
C6C C11C C24C 119.4(12)
C10C C11C C24C 123.1(13)
C17C C12C C13C 123.1(12)
C17C C12C N4C 120.5(12)
C13C C12C N4C 116.4(13)
C14C C13C C12C 114.9(13)
C14C C13C C27C 121.0(13)
C12C C13C C27C 123.9(14)
C15C C14C C13C 123.9(13)
C15C C14C H14C 118.0
C13C C14C H14C 118.1
C14C C15C C16C 118.2(13)
C14C C15C C26C 120.7(14)
C16C C15C C26C 121.0(15)
C17C C16C C15C 120.5(13)
C17C C16C H16C 119.7
C15C C16C H16C 119.7
C12C C17C C16C 119.3(12)
C12C C17C C25C 121.4(12)
C16C C17C C25C 119.3(14)
O19C C18C IrC 174.5(17)
O21C C20C IrC 175.3(16)
C7C C22C H22G 109.5
C7C C22C H22H 109.5
H22G C22C H22H 109.5
C7C C22C H22I 109.5
H22G C22C H22I 109.5
H22H C22C H22I 109.5
C9C C23C H23G 109.5
C9C C23C H23H 109.5
H23G C23C H23H 109.5
C9C C23C H23I 109.5
H23G C23C H23I 109.5
H23H C23C H23I 109.5
C11C C24C H24G 109.5
C11C C24C H24H 109.5
H24G C24C H24H 109.5
C11C C24C H24I 109.5
H24G C24C H24I 109.5
H24H C24C H24I 109.5
C17C C25C H25G 109.5
C17C C25C H25H 109.5
H25G C25C H25H 109.5
C17C C25C H25I 109.5
H25G C25C H25I 109.5
H25H C25C H25I 109.5
C15C C26C H26G 109.5
C15C C26C H26H 109.5
H26G C26C H26H 109.5
C15C C26C H26I 109.5
H26G C26C H26I 109.5
H26H C26C H26I 109.5
C13C C27C H27G 109.5
C13C C27C H27H 109.5
H27G C27C H27H 109.5
C13C C27C H27I 109.5
H27G C27C H27I 109.5
H27H C27C H27I 109.5
C20D IrD C18D 88.9(9)
C20D IrD C5D 88.0(7)
C18D IrD C5D 172.7(6)
C20D IrD ClD 173.5(6)
C18D IrD ClD 92.2(6)
C5D IrD ClD 91.7(3)
C5D N1D C2D 111.2(11)
C5D N1D C6D 125.6(12)
C2D N1D C6D 123.2(11)
C3D C2D N1D 107.5(12)
C3D C2D H2D 126.3
N1D C2D H2D 126.3
C2D C3D N4D 107.7(12)
C2D C3D H3D 126.1
N4D C3D H3D 126.1
C5D N4D C3D 111.4(11)
C5D N4D C12D 122.7(11)
C3D N4D C12D 125.8(12)
N4D C5D N1D 102.1(11)
N4D C5D IrD 132.3(9)
N1D C5D IrD 125.6(10)
C11D C6D C7D 122.7(13)
C11D C6D N1D 118.6(13)
C7D C6D N1D 118.6(12)
C8D C7D C6D 116.0(13)
C8D C7D C22D 121.4(14)
C6D C7D C22D 122.7(13)
C9D C8D C7D 122.0(14)
C9D C8D H8D 119.0
C7D C8D H8D 119.0
C10D C9D C8D 119.1(14)
C10D C9D C23D 120.9(16)
C8D C9D C23D 119.9(17)
C9D C10D C11D 123.7(16)
C9D C10D H10D 118.1
C11D C10D H10D 118.1
C10D C11D C6D 116.5(15)
C10D C11D C24D 122.1(16)
C6D C11D C24D 121.3(14)
C13D C12D C17D 125.8(11)
C13D C12D N4D 117.2(11)
C17D C12D N4D 116.5(12)
C12D C13D C14D 115.5(11)
C12D C13D C27D 123.8(12)
C14D C13D C27D 120.6(13)
C15D C14D C13D 122.9(14)
C15D C14D H14D 118.5
C13D C14D H14D 118.5
C14D C15D C16D 118.3(13)
C14D C15D C26D 121.3(16)
C16D C15D C26D 120.4(14)
C15D C16D C17D 121.9(13)
C15D C16D H16D 119.1
C17D C16D H16D 119.1
C12D C17D C16D 115.3(13)
C12D C17D C25D 126.7(14)
C16D C17D C25D 117.9(14)
O19D C18D IrD 174.3(19)
O21D C20D IrD 175(2)
C7D C22D H22J 109.5
C7D C22D H22K 109.5
H22J C22D H22K 109.5
C7D C22D H22L 109.5
H22J C22D H22L 109.5
H22K C22D H22L 109.5
C9D C23D H23J 109.5
C9D C23D H23K 109.5
H23J C23D H23K 109.5
C9D C23D H23L 109.5
H23J C23D H23L 109.5
H23K C23D H23L 109.5
C11D C24D H24J 109.5
C11D C24D H24K 109.5
H24J C24D H24K 109.5
C11D C24D H24L 109.5
H24J C24D H24L 109.5
H24K C24D H24L 109.5
C17D C25D H25J 109.5
C17D C25D H25K 109.5
H25J C25D H25K 109.5
C17D C25D H25L 109.5
H25J C25D H25L 109.5
H25K C25D H25L 109.5
C15D C26D H26J 109.5
C15D C26D H26K 109.5
H26J C26D H26K 109.5
C15D C26D H26L 109.4
H26J C26D H26L 109.5
H26K C26D H26L 109.5
C13D C27D H27J 109.4
C13D C27D H27K 109.5
H27J C27D H27K 109.5
C13D C27D H27L 109.5
H27J C27D H27L 109.5
H27K C27D H27L 109.5

loop_
_geom_bond_atom_site_label_1
_geom_bond_atom_site_label_2
_geom_bond_distance
IrA C20A 1.65(2)
IrA C18A 1.86(2)
IrA C5A 2.108(12)
IrA ClA 2.331(4)
N1A C2A 1.360(15)
N1A C5A 1.366(15)
N1A C6A 1.470(15)
C2A C3A 1.325(17)
C2A H2A 0.9600
C3A N4A 1.400(15)
C3A H3A 0.9600
N4A C5A 1.305(15)
N4A C12A 1.470(14)
C6A C7A 1.350(17)
C6A C11A 1.384(17)
C7A C8A 1.43(2)
C7A C22A 1.52(2)
C8A C9A 1.37(2)
C8A H8A 0.9600
C9A C10A 1.35(2)
C9A C23A 1.48(2)
C10A C11A 1.398(18)
C10A H10A 0.9600
C11A C24A 1.516(17)
C12A C13A 1.338(16)
C12A C17A 1.358(17)
C13A C14A 1.414(18)
C13A C27A 1.472(18)
C14A C15A 1.332(18)
C14A H14A 0.9600
C15A C16A 1.390(18)
C15A C26A 1.489(17)
C16A C17A 1.387(17)
C16A H16A 0.9600
C17A C25A 1.528(16)
C18A O19A 1.168(18)
C20A O21A 1.25(2)
C22A H22A 0.9599
C22A H22B 0.9599
C22A H22C 0.9599
C23A H23A 0.9599
C23A H23B 0.9599
C23A H23C 0.9599
C24A H24A 0.9599
C24A H24B 0.9599
C24A H24C 0.9599
C25A H25A 0.9599
C25A H25B 0.9599
C25A H25C 0.9599
C26A H26A 0.9599
C26A H26B 0.9599
C26A H26C 0.9599
C27A H27A 0.9599
C27A H27B 0.9599
C27A H27C 0.9599
IrB C20B 1.84(2)
IrB C5B 2.077(11)
IrB C18B 1.94(2)
IrB ClB 2.345(4)
N1B C2B 1.379(15)
N1B C6B 1.387(15)
N1B C5B 1.388(14)
C2B C3B 1.274(17)
C2B H2B 0.9600
C3B N4B 1.365(15)
C3B H3B 0.9600
N4B C5B 1.342(14)
N4B C12B 1.452(15)
C6B C11B 1.386(19)
C6B C7B 1.407(18)
C7B C8B 1.365(18)
C7B C22B 1.458(17)
C8B C9B 1.37(2)
C8B H8B 0.9600
C9B C10B 1.36(2)
C9B C23B 1.490(19)
C10B C11B 1.409(19)
C10B H10B 0.9600
C11B C24B 1.52(2)
C12B C13B 1.346(17)
C12B C17B 1.382(17)
C13B C14B 1.375(16)
C13B C27B 1.480(16)
C14B C15B 1.375(18)
C14B H14B 0.9600
C15B C16B 1.378(19)
C15B C26B 1.511(17)
C16B C17B 1.388(18)
C16B H16B 0.9600
C17B C25B 1.493(18)
C18B O19B 1.092(18)
C20B O21B 1.11(2)
C22B H22D 0.9599
C22B H22E 0.9599
C22B H22F 0.9599
C23B H23D 0.9599
C23B H23E 0.9599
C23B H23F 0.9599
C24B H24D 0.9599
C24B H24E 0.9599
C24B H24F 0.9599
C25B H25D 0.9599
C25B H25E 0.9599
C25B H25F 0.9599
C26B H26D 0.9599
C26B H26E 0.9599
C26B H26F 0.9599
C27B H27D 0.9599
C27B H27E 0.9599
C27B H27F 0.9599
IrC C20C 1.833(17)
IrC C18C 1.90(2)
IrC C5C 2.058(12)
IrC ClC 2.337(4)
N1C C2C 1.335(16)
N1C C6C 1.430(15)
N1C C5C 1.451(15)
C2C C3C 1.332(17)
C2C H2C 0.9600
C3C N4C 1.411(16)
C3C H3C 0.9600
N4C C5C 1.312(14)
N4C C12C 1.463(15)
C6C C11C 1.372(17)
C6C C7C 1.382(17)
C7C C8C 1.344(17)
C7C C22C 1.546(17)
C8C C9C 1.379(19)
C8C H8C 0.9600
C9C C10C 1.333(18)
C9C C23C 1.513(18)
C10C C11C 1.365(17)
C10C H10C 0.9600
C11C C24C 1.530(17)
C12C C17C 1.326(16)
C12C C13C 1.412(17)
C13C C14C 1.392(18)
C13C C27C 1.496(18)
C14C C15C 1.334(18)
C14C H14C 0.9600
C15C C16C 1.397(17)
C15C C26C 1.486(17)
C16C C17C 1.376(17)
C16C H16C 0.9600
C17C C25C 1.498(16)
C18C O19C 1.137(19)
C20C O21C 1.092(16)
C22C H22G 0.9599
C22C H22H 0.9599
C22C H22I 0.9599
C23C H23G 0.9600
C23C H23H 0.9600
C23C H23I 0.9600
C24C H24G 0.9599
C24C H24H 0.9599
C24C H24I 0.9599
C25C H25G 0.9599
C25C H25H 0.9599
C25C H25I 0.9599
C26C H26G 0.9599
C26C H26H 0.9599
C26C H26I 0.9599
C27C H27G 0.9599
C27C H27H 0.9599
C27C H27I 0.9599
IrD C20D 1.86(3)
IrD C18D 1.88(2)
IrD C5D 2.068(13)
IrD ClD 2.333(4)
N1D C5D 1.357(14)
N1D C2D 1.374(16)
N1D C6D 1.469(16)
C2D C3D 1.276(17)
C2D H2D 0.9600
C3D N4D 1.371(16)
C3D H3D 0.9600
N4D C5D 1.351(15)
N4D C12D 1.500(14)
C6D C11D 1.384(18)
C6D C7D 1.406(17)
C7D C8D 1.400(18)
C7D C22D 1.496(17)
C8D C9D 1.369(19)
C8D H8D 0.9600
C9D C10D 1.34(2)
C9D C23D 1.529(19)
C10D C11D 1.38(2)
C10D H10D 0.9600
C11D C24D 1.476(19)
C12D C13D 1.361(16)
C12D C17D 1.368(17)
C13D C14D 1.394(16)
C13D C27D 1.495(16)
C14D C15D 1.360(17)
C14D H14D 0.9600
C15D C16D 1.382(19)
C15D C26D 1.485(18)
C16D C17D 1.404(18)
C16D H16D 0.9600
C17D C25D 1.480(19)
C18D O19D 1.113(19)
C20D O21D 1.12(2)
C22D H22J 0.9599
C22D H22K 0.9599
C22D H22L 0.9599
C23D H23J 0.9599
C23D H23K 0.9599
C23D H23L 0.9599
C24D H24J 0.9599
C24D H24K 0.9599
C24D H24L 0.9599
C25D H25J 0.9599
C25D H25K 0.9599
C25D H25L 0.9599
C26D H26J 0.9600
C26D H26K 0.9600
C26D H26L 0.9600
C27D H27J 0.9599
C27D H27K 0.9599
C27D H27L 0.9599
